data_4023012
loop_
_publ_author_name
'Michel (Massoud S.) Stephan'
'Damjan \<Sterk'
'Barbara Modec'
'Barbara Mohar'

_publ_section_title
;
 Study of the Reaction of Bulky Aryllithium Reagents with
 3,4-Dimethyl-2,5-diphenyl-1,3,2-oxazaphospholidine-2-borane
 Derived from Ephedrine
;
_journal_name_full 'Journal of Organic Chemistry'
_journal_page_first 8010
_journal_page_last 8018
_journal_paper_doi 10.1021/jo7014505
_journal_volume 72
_journal_year 2007
_chemical_absolute_configuration rmad
_chemical_formula_sum 'C28 H40 B N2 O2 P'
_chemical_formula_weight 478.40
_chemical_name_systematic
;
 ?
;
_space_group_IT_number 19
_symmetry_cell_setting orthorhombic
_symmetry_space_group_name_Hall 'P 2ac 2ab'
_symmetry_space_group_name_H-M 'P 21 21 21'
_atom_sites_solution_hydrogens geom
_atom_sites_solution_primary direct
_atom_sites_solution_secondary difmap
_audit_creation_method SHELXL-97
_cell_angle_alpha 90.00
_cell_angle_beta 90.00
_cell_angle_gamma 90.00
_cell_formula_units_Z 4
_cell_length_a 7.61910(10)
_cell_length_b 12.94650(10)
_cell_length_c 28.2622(3)
_cell_measurement_temperature 293(2)
_cell_volume 2787.80(5)
_computing_cell_refinement 'Denzo-SMN (Otwinowski & Minor, 1997)'
_computing_data_collection 'Denzo-SMN (Otwinowski & Minor, 1997)'
_computing_data_reduction 'Denzo-SMN (Otwinowski & Minor, 1997)'
_computing_structure_refinement 'SHELXL-97 (Sheldrick, 1997)'
_computing_structure_solution 'SHELXS-97 (Sheldrick, 1990)'
_diffrn_ambient_temperature 293(2)
_diffrn_measured_fraction_theta_full 0.985
_diffrn_measured_fraction_theta_max 0.985
_diffrn_measurement_device_type 'Nonius Kappa CCD diffractometer'
_diffrn_radiation_monochromator graphite
_diffrn_radiation_source 'fine-focus sealed tube'
_diffrn_radiation_type MoK\a
_diffrn_radiation_wavelength 0.71073
_diffrn_reflns_av_R_equivalents 0.036
_diffrn_reflns_av_sigmaI/netI 0.0280
_diffrn_reflns_limit_h_max 9
_diffrn_reflns_limit_h_min -9
_diffrn_reflns_limit_k_max 16
_diffrn_reflns_limit_k_min -16
_diffrn_reflns_limit_l_max 36
_diffrn_reflns_limit_l_min -36
_diffrn_reflns_number 33726
_diffrn_reflns_theta_full 27.51
_diffrn_reflns_theta_max 27.51
_diffrn_reflns_theta_min 3.42
_exptl_absorpt_coefficient_mu 0.125
_exptl_absorpt_correction_type multi-scan
_exptl_absorpt_process_details
;
HKL SCALEPACK (Otwinowski & Minor, 1997)
;
_exptl_crystal_colour colourless
_exptl_crystal_density_diffrn 1.140
_exptl_crystal_density_method 'not measured'
_exptl_crystal_description block
_exptl_crystal_F_000 1032
_exptl_crystal_size_max 0.25
_exptl_crystal_size_mid 0.14
_exptl_crystal_size_min 0.10
_refine_diff_density_max 0.379
_refine_diff_density_min -0.436
_refine_diff_density_rms 0.105
_refine_ls_abs_structure_details 'Flack H D (1983), Acta Cryst. A39, 876-881'
_refine_ls_abs_structure_Flack 0.05(7)
_refine_ls_extinction_method none
_refine_ls_goodness_of_fit_ref 1.139
_refine_ls_hydrogen_treatment constr
_refine_ls_matrix_type full
_refine_ls_number_parameters 307
_refine_ls_number_reflns 6311
_refine_ls_number_restraints 0
_refine_ls_restrained_S_all 1.139
_refine_ls_R_factor_all 0.0484
_refine_ls_R_factor_gt 0.0405
_refine_ls_shift/su_max 0.001
_refine_ls_shift/su_mean 0.000
_refine_ls_structure_factor_coef Fsqd
_refine_ls_weighting_details 'calc w=1/[\s^2^(Fo^2^)+(0.0728P)^2^+0.1374P] where P=(Fo^2^+2Fc^2^)/3'
_refine_ls_weighting_scheme calc
_refine_ls_wR_factor_gt 0.1136
_refine_ls_wR_factor_ref 0.1193
_reflns_number_gt 5609
_reflns_number_total 6311
_reflns_threshold_expression >2sigma(I)
_cod_data_source_file jo7014505-File005.cif
_cod_data_source_block 5a
_cod_database_code 4023012

loop_
_symmetry_equiv_pos_as_xyz
'x, y, z'
'-x+1/2, -y, z+1/2'
'x+1/2, -y+1/2, -z'
'-x, y+1/2, -z+1/2'

loop_
_atom_site_label
_atom_site_type_symbol
_atom_site_fract_x
_atom_site_fract_y
_atom_site_fract_z
_atom_site_U_iso_or_equiv
_atom_site_adp_type
_atom_site_occupancy
_atom_site_symmetry_multiplicity
_atom_site_calc_flag
_atom_site_refinement_flags
P1 P 0.19575(5) 0.23570(3) 0.856432(14) 0.03144(11) Uani 1 1 d .
O1 O 0.29361(19) 0.01127(9) 0.71907(4) 0.0463(3) Uani 1 1 d .
O2 O -0.14527(17) 0.07032(10) 0.97411(5) 0.0450(3) Uani 1 1 d .
N1 N 0.12173(19) 0.20099(11) 0.80315(5) 0.0360(3) Uani 1 1 d .
N2 N 0.06198(19) 0.20378(11) 0.90031(5) 0.0366(3) Uani 1 1 d .
B B 0.4320(3) 0.19075(19) 0.86803(7) 0.0430(4) Uani 1 1 d .
H0A H 0.5052 0.2105 0.8419 0.064 Uiso 1 1 calc R
H0B H 0.4339 0.1170 0.8714 0.064 Uiso 1 1 calc R
H0C H 0.4748 0.2223 0.8965 0.064 Uiso 1 1 calc R
C1N C -0.0470(3) 0.23924(18) 0.78512(7) 0.0502(5) Uani 1 1 d .
H1N1 H -0.0435 0.2416 0.7512 0.075 Uiso 1 1 calc R
H1N2 H -0.0683 0.3073 0.7973 0.075 Uiso 1 1 calc R
H1N3 H -0.1394 0.1938 0.7951 0.075 Uiso 1 1 calc R
C1 C 0.1951(2) 0.10212(12) 0.72969(6) 0.0377(4) Uani 1 1 d .
H1 H 0.0777 0.0954 0.7159 0.045 Uiso 1 1 calc R
C1O C 0.2942(3) -0.01466(16) 0.67023(7) 0.0525(5) Uani 1 1 d .
H1O1 H 0.1760 -0.0148 0.6585 0.079 Uiso 1 1 calc R
H1O2 H 0.3449 -0.0820 0.6661 0.079 Uiso 1 1 calc R
H1O3 H 0.3623 0.0353 0.6531 0.079 Uiso 1 1 calc R
C2 C 0.1788(2) 0.10053(12) 0.78404(6) 0.0370(4) Uani 1 1 d .
H2 H 0.2966 0.0874 0.7966 0.044 Uiso 1 1 calc R
C2N C -0.1204(3) 0.2403(2) 0.90128(8) 0.0600(6) Uani 1 1 d .
H2N1 H -0.1973 0.1852 0.8919 0.090 Uiso 1 1 calc R
H2N2 H -0.1334 0.2973 0.8798 0.090 Uiso 1 1 calc R
H2N3 H -0.1498 0.2622 0.9328 0.090 Uiso 1 1 calc R
C2O C -0.2930(3) 0.0054(2) 0.96702(8) 0.0618(6) Uani 1 1 d .
H2O1 H -0.3262 0.0069 0.9343 0.093 Uiso 1 1 calc R
H2O2 H -0.3890 0.0295 0.9861 0.093 Uiso 1 1 calc R
H2O3 H -0.2638 -0.0640 0.9760 0.093 Uiso 1 1 calc R
C3 C 0.0634(3) 0.01117(16) 0.80001(7) 0.0556(5) Uani 1 1 d .
H3A H 0.0709 0.0040 0.8338 0.083 Uiso 1 1 calc R
H3B H 0.1025 -0.0515 0.7852 0.083 Uiso 1 1 calc R
H3C H -0.0561 0.0246 0.7911 0.083 Uiso 1 1 calc R
C4 C 0.1205(2) 0.13754(13) 0.93955(6) 0.0375(4) Uani 1 1 d .
H4 H 0.2372 0.1118 0.9309 0.045 Uiso 1 1 calc R
C5 C 0.1428(3) 0.19905(17) 0.98530(7) 0.0563(5) Uani 1 1 d .
H5A H 0.2259 0.2537 0.9803 0.084 Uiso 1 1 calc R
H5B H 0.1848 0.1542 1.0099 0.084 Uiso 1 1 calc R
H5C H 0.0319 0.2279 0.9945 0.084 Uiso 1 1 calc R
C6 C 0.0030(3) 0.04169(13) 0.94671(6) 0.0383(4) Uani 1 1 d .
H6 H -0.0380 0.0183 0.9156 0.046 Uiso 1 1 calc R
C11 C 0.2819(3) 0.19791(14) 0.70975(6) 0.0420(4) Uani 1 1 d .
C12 C 0.2056(4) 0.24831(18) 0.67176(8) 0.0651(6) Uani 1 1 d .
H12 H 0.1009 0.2238 0.6591 0.078 Uiso 1 1 calc R
C13 C 0.2850(6) 0.3356(2) 0.65242(12) 0.0968(11) Uani 1 1 d .
H13 H 0.2343 0.3691 0.6267 0.116 Uiso 1 1 calc R
C14 C 0.4394(6) 0.3721(2) 0.67168(15) 0.1022(13) Uani 1 1 d .
H14 H 0.4921 0.4308 0.6591 0.123 Uiso 1 1 calc R
C15 C 0.5153(4) 0.3227(2) 0.70919(11) 0.0841(9) Uani 1 1 d .
H15 H 0.6192 0.3479 0.7221 0.101 Uiso 1 1 calc R
C16 C 0.4380(3) 0.23550(17) 0.72799(7) 0.0560(5) Uani 1 1 d .
H16 H 0.4914 0.2016 0.7532 0.067 Uiso 1 1 calc R
C21 C 0.1937(2) 0.37624(12) 0.85390(6) 0.0376(3) Uani 1 1 d .
C22 C 0.1753(4) 0.43297(15) 0.89486(8) 0.0579(6) Uani 1 1 d .
H22 H 0.1483 0.3998 0.9231 0.069 Uiso 1 1 calc R
C23 C 0.1972(4) 0.53993(17) 0.89405(10) 0.0729(7) Uani 1 1 d .
H23 H 0.1807 0.5781 0.9216 0.087 Uiso 1 1 calc R
C24 C 0.2428(3) 0.58874(16) 0.85300(10) 0.0672(7) Uani 1 1 d .
H24 H 0.2603 0.6598 0.8528 0.081 Uiso 1 1 calc R
C25 C 0.2626(3) 0.53291(16) 0.81213(9) 0.0595(6) Uani 1 1 d .
H25 H 0.2929 0.5664 0.7842 0.071 Uiso 1 1 calc R
C26 C 0.2378(3) 0.42699(16) 0.81212(8) 0.0477(5) Uani 1 1 d .
H26 H 0.2507 0.3897 0.7842 0.057 Uiso 1 1 calc R
C31 C 0.1087(3) -0.04470(14) 0.96915(7) 0.0453(4) Uani 1 1 d .
C32 C 0.1095(4) -0.05956(17) 1.01793(8) 0.0600(6) Uani 1 1 d .
H32 H 0.0386 -0.0194 1.0374 0.072 Uiso 1 1 calc R
C33 C 0.2180(5) -0.1356(2) 1.03730(10) 0.0812(8) Uani 1 1 d .
H33 H 0.2178 -0.1465 1.0698 0.097 Uiso 1 1 calc R
C34 C 0.3255(4) -0.1947(2) 1.00879(12) 0.0854(9) Uani 1 1 d .
H34 H 0.3990 -0.2440 1.0222 0.103 Uiso 1 1 calc R
C35 C 0.3236(4) -0.1806(2) 0.96131(11) 0.0808(8) Uani 1 1 d .
H35 H 0.3956 -0.2205 0.9421 0.097 Uiso 1 1 calc R
C36 C 0.2138(3) -0.10623(17) 0.94115(9) 0.0613(6) Uani 1 1 d .
H36 H 0.2116 -0.0981 0.9085 0.074 Uiso 1 1 calc R

loop_
_atom_site_aniso_label
_atom_site_aniso_U_11
_atom_site_aniso_U_22
_atom_site_aniso_U_33
_atom_site_aniso_U_23
_atom_site_aniso_U_13
_atom_site_aniso_U_12
P1 0.02737(19) 0.03338(19) 0.03356(19) 0.00002(16) -0.00088(16) 0.00187(16)
O1 0.0570(8) 0.0390(6) 0.0429(6) -0.0073(5) 0.0004(6) 0.0039(6)
O2 0.0397(7) 0.0497(7) 0.0457(7) -0.0051(6) 0.0046(5) -0.0045(6)
N1 0.0331(7) 0.0404(7) 0.0345(7) -0.0020(6) -0.0019(6) 0.0054(6)
N2 0.0300(7) 0.0435(7) 0.0363(7) 0.0078(6) 0.0001(6) 0.0048(6)
B 0.0291(9) 0.0565(11) 0.0434(10) -0.0011(9) -0.0027(8) 0.0050(9)
C1N 0.0394(10) 0.0630(12) 0.0482(9) -0.0070(9) -0.0113(8) 0.0123(9)
C1 0.0389(9) 0.0373(8) 0.0370(8) -0.0021(7) -0.0009(8) -0.0004(8)
C1O 0.0561(12) 0.0516(10) 0.0496(10) -0.0177(9) 0.0033(10) -0.0069(10)
C2 0.0403(9) 0.0361(8) 0.0348(7) -0.0015(7) -0.0018(7) 0.0017(7)
C2N 0.0383(10) 0.0861(15) 0.0556(11) 0.0248(12) 0.0113(9) 0.0206(11)
C2O 0.0474(12) 0.0701(14) 0.0680(13) -0.0017(11) 0.0066(11) -0.0134(12)
C3 0.0740(15) 0.0463(10) 0.0464(10) 0.0024(9) 0.0076(10) -0.0112(11)
C4 0.0345(9) 0.0411(9) 0.0369(8) 0.0044(7) -0.0025(7) 0.0006(7)
C5 0.0711(14) 0.0559(11) 0.0420(10) -0.0017(9) -0.0154(10) -0.0192(11)
C6 0.0426(9) 0.0398(9) 0.0324(8) -0.0015(7) 0.0010(7) -0.0011(7)
C11 0.0499(10) 0.0370(8) 0.0390(8) -0.0036(7) 0.0096(8) -0.0005(8)
C12 0.0731(15) 0.0592(13) 0.0629(12) 0.0193(10) 0.0072(12) 0.0052(13)
C13 0.122(3) 0.0720(17) 0.097(2) 0.0413(16) 0.032(2) 0.0134(19)
C14 0.133(3) 0.0501(14) 0.123(3) 0.0088(17) 0.069(3) -0.0196(18)
C15 0.089(2) 0.0698(16) 0.0938(19) -0.0280(16) 0.0428(17) -0.0392(15)
C16 0.0569(12) 0.0572(11) 0.0539(11) -0.0087(10) 0.0140(10) -0.0133(10)
C21 0.0344(8) 0.0354(7) 0.0431(8) -0.0005(7) -0.0035(8) 0.0025(7)
C22 0.0831(17) 0.0422(10) 0.0485(10) -0.0039(9) -0.0045(11) 0.0020(11)
C23 0.101(2) 0.0452(11) 0.0725(14) -0.0143(11) -0.0170(15) 0.0040(14)
C24 0.0666(14) 0.0348(9) 0.1002(18) 0.0041(12) -0.0192(13) -0.0022(9)
C25 0.0518(12) 0.0463(11) 0.0805(15) 0.0204(11) -0.0004(11) -0.0037(9)
C26 0.0439(11) 0.0429(9) 0.0564(11) 0.0072(8) 0.0028(9) 0.0018(8)
C31 0.0477(11) 0.0387(9) 0.0495(10) 0.0078(8) 0.0015(9) -0.0030(8)
C32 0.0737(15) 0.0565(12) 0.0497(11) 0.0117(10) -0.0008(11) 0.0014(12)
C33 0.102(2) 0.0709(16) 0.0703(15) 0.0279(13) -0.0194(16) -0.0018(16)
C34 0.090(2) 0.0509(12) 0.116(2) 0.0226(15) -0.0262(19) 0.0086(14)
C35 0.0815(19) 0.0565(14) 0.104(2) 0.0090(14) 0.0055(16) 0.0185(14)
C36 0.0688(15) 0.0480(10) 0.0670(13) 0.0060(10) 0.0085(12) 0.0102(11)

loop_
_atom_type_symbol
_atom_type_description
_atom_type_scat_dispersion_real
_atom_type_scat_dispersion_imag
_atom_type_scat_source
C C 0.0033 0.0016 'International Tables Vol C Tables 4.2.6.8 and 6.1.1.4'
H H 0.0000 0.0000 'International Tables Vol C Tables 4.2.6.8 and 6.1.1.4'
N N 0.0061 0.0033 'International Tables Vol C Tables 4.2.6.8 and 6.1.1.4'
O O 0.0106 0.0060 'International Tables Vol C Tables 4.2.6.8 and 6.1.1.4'
P P 0.1023 0.0942 'International Tables Vol C Tables 4.2.6.8 and 6.1.1.4'
B B 0.0013 0.0007 'International Tables Vol C Tables 4.2.6.8 and 6.1.1.4'

loop_
_geom_angle_atom_site_label_1
_geom_angle_atom_site_label_2
_geom_angle_atom_site_label_3
_geom_angle
N2 P1 N1 113.58(8)
N2 P1 C21 105.85(8)
N1 P1 C21 103.33(8)
N2 P1 B 111.91(8)
N1 P1 B 112.90(8)
C21 P1 B 108.53(10)
C1O O1 C1 113.63(14)
C2O O2 C6 113.58(15)
C1N N1 C2 115.38(15)
C1N N1 P1 121.19(12)
C2 N1 P1 117.93(11)
C2N N2 C4 117.42(14)
C2N N2 P1 121.05(12)
C4 N2 P1 121.53(12)
P1 B H0A 109.5
P1 B H0B 109.5
H0A B H0B 109.5
P1 B H0C 109.5
H0A B H0C 109.5
H0B B H0C 109.5
N1 C1N H1N1 109.5
N1 C1N H1N2 109.5
H1N1 C1N H1N2 109.5
N1 C1N H1N3 109.5
H1N1 C1N H1N3 109.5
H1N2 C1N H1N3 109.5
O1 C1 C11 111.52(15)
O1 C1 C2 103.93(13)
C11 C1 C2 114.64(14)
O1 C1 H1 108.8
C11 C1 H1 108.8
C2 C1 H1 108.8
O1 C1O H1O1 109.5
O1 C1O H1O2 109.5
H1O1 C1O H1O2 109.5
O1 C1O H1O3 109.5
H1O1 C1O H1O3 109.5
H1O2 C1O H1O3 109.5
N1 C2 C3 113.04(15)
N1 C2 C1 112.16(13)
C3 C2 C1 110.61(14)
N1 C2 H2 106.9
C3 C2 H2 106.9
C1 C2 H2 106.9
N2 C2N H2N1 109.5
N2 C2N H2N2 109.5
H2N1 C2N H2N2 109.5
N2 C2N H2N3 109.5
H2N1 C2N H2N3 109.5
H2N2 C2N H2N3 109.5
O2 C2O H2O1 109.5
O2 C2O H2O2 109.5
H2O1 C2O H2O2 109.5
O2 C2O H2O3 109.5
H2O1 C2O H2O3 109.5
H2O2 C2O H2O3 109.5
C2 C3 H3A 109.5
C2 C3 H3B 109.5
H3A C3 H3B 109.5
C2 C3 H3C 109.5
H3A C3 H3C 109.5
H3B C3 H3C 109.5
N2 C4 C5 111.58(15)
N2 C4 C6 113.06(14)
C5 C4 C6 111.87(15)
N2 C4 H4 106.6
C5 C4 H4 106.6
C6 C4 H4 106.6
C4 C5 H5A 109.5
C4 C5 H5B 109.5
H5A C5 H5B 109.5
C4 C5 H5C 109.5
H5A C5 H5C 109.5
H5B C5 H5C 109.5
O2 C6 C31 112.77(14)
O2 C6 C4 108.87(14)
C31 C6 C4 109.86(15)
O2 C6 H6 108.4
C31 C6 H6 108.4
C4 C6 H6 108.4
C12 C11 C16 118.9(2)
C12 C11 C1 119.42(19)
C16 C11 C1 121.63(18)
C11 C12 C13 120.3(3)
C11 C12 H12 119.9
C13 C12 H12 119.9
C14 C13 C12 119.6(3)
C14 C13 H13 120.2
C12 C13 H13 120.2
C15 C14 C13 120.5(3)
C15 C14 H14 119.8
C13 C14 H14 119.8
C14 C15 C16 120.0(3)
C14 C15 H15 120.0
C16 C15 H15 120.0
C15 C16 C11 120.7(3)
C15 C16 H16 119.6
C11 C16 H16 119.6
C22 C21 C26 119.03(17)
C22 C21 P1 120.04(14)
C26 C21 P1 120.17(14)
C21 C22 C23 120.2(2)
C21 C22 H22 119.9
C23 C22 H22 119.9
C24 C23 C22 120.2(2)
C24 C23 H23 119.9
C22 C23 H23 119.9
C23 C24 C25 119.98(19)
C23 C24 H24 120.0
C25 C24 H24 120.0
C24 C25 C26 120.5(2)
C24 C25 H25 119.7
C26 C25 H25 119.7
C25 C26 C21 120.0(2)
C25 C26 H26 120.0
C21 C26 H26 120.0
C36 C31 C32 119.1(2)
C36 C31 C6 119.62(18)
C32 C31 C6 121.22(18)
C31 C32 C33 119.2(2)
C31 C32 H32 120.4
C33 C32 H32 120.4
C34 C33 C32 120.8(2)
C34 C33 H33 119.6
C32 C33 H33 119.6
C35 C34 C33 119.8(2)
C35 C34 H34 120.1
C33 C34 H34 120.1
C34 C35 C36 120.2(3)
C34 C35 H35 119.9
C36 C35 H35 119.9
C31 C36 C35 120.8(2)
C31 C36 H36 119.6
C35 C36 H36 119.6

loop_
_geom_bond_atom_site_label_1
_geom_bond_atom_site_label_2
_geom_bond_distance
P1 N2 1.6575(15)
P1 N1 1.6695(14)
P1 C21 1.8210(16)
P1 B 1.920(2)
O1 C1O 1.421(2)
O1 C1 1.427(2)
O2 C2O 1.419(3)
O2 C6 1.419(2)
N1 C1N 1.469(2)
N1 C2 1.474(2)
N2 C2N 1.468(2)
N2 C4 1.471(2)
B H0A 0.9600
B H0B 0.9600
B H0C 0.9600
C1N H1N1 0.9600
C1N H1N2 0.9600
C1N H1N3 0.9600
C1 C11 1.514(2)
C1 C2 1.541(2)
C1 H1 0.9800
C1O H1O1 0.9600
C1O H1O2 0.9600
C1O H1O3 0.9600
C2 C3 1.522(3)
C2 H2 0.9800
C2N H2N1 0.9600
C2N H2N2 0.9600
C2N H2N3 0.9600
C2O H2O1 0.9600
C2O H2O2 0.9600
C2O H2O3 0.9600
C3 H3A 0.9600
C3 H3B 0.9600
C3 H3C 0.9600
C4 C5 1.528(2)
C4 C6 1.544(2)
C4 H4 0.9800
C5 H5A 0.9600
C5 H5B 0.9600
C5 H5C 0.9600
C6 C31 1.517(3)
C6 H6 0.9800
C11 C12 1.384(3)
C11 C16 1.385(3)
C12 C13 1.394(4)
C12 H12 0.9300
C13 C14 1.379(6)
C13 H13 0.9300
C14 C15 1.367(5)
C14 H14 0.9300
C15 C16 1.380(3)
C15 H15 0.9300
C16 H16 0.9300
C21 C22 1.378(3)
C21 C26 1.393(3)
C22 C23 1.395(3)
C22 H22 0.9300
C23 C24 1.366(4)
C23 H23 0.9300
C24 C25 1.371(4)
C24 H24 0.9300
C25 C26 1.384(3)
C25 H25 0.9300
C26 H26 0.9300
C31 C36 1.380(3)
C31 C32 1.392(3)
C32 C33 1.398(4)
C32 H32 0.9300
C33 C34 1.380(5)
C33 H33 0.9300
C34 C35 1.354(4)
C34 H34 0.9300
C35 C36 1.397(3)
C35 H35 0.9300
C36 H36 0.9300
